data_2206720
loop_
_publ_author_name
'Mehmet Akkurt'
'Sema \"Ozt\"urk Y\?ild\?ir\?im'
'Ersin Orhan'
'Hasan K\"u\,c\"ukbay'
'Orhan B\"uy\"ukg\"ung\"or'

_publ_section_title
;
 1-Methoxyethyl-5-nitrobenzimidazole
;
_journal_coeditor_code HK6034
_journal_issue 9
_journal_name_full 'Acta Crystallographica Section E'
_journal_page_first o2804
_journal_page_last o2805
_journal_paper_doi 10.1107/S1600536805024591
_journal_volume 61
_journal_year 2005
_chemical_formula_iupac 'C10 H11 N3 O3'
_chemical_formula_moiety 'C10 H11 N3 O3'
_chemical_formula_sum 'C10 H11 N3 O3'
_chemical_formula_weight 221.22
_chemical_name_systematic
;
1-Methoxyethyl-5-nitrobenzimidazole
;
_space_group_IT_number 2
_symmetry_cell_setting triclinic
_symmetry_space_group_name_Hall '-P 1'
_symmetry_space_group_name_H-M 'P -1'
_atom_sites_solution_hydrogens geom
_atom_sites_solution_primary direct
_atom_sites_solution_secondary difmap
_cell_angle_alpha 97.350(12)
_cell_angle_beta 94.854(12)
_cell_angle_gamma 101.266(12)
_cell_formula_units_Z 2
_cell_length_a 4.7940(7)
_cell_length_b 8.4531(13)
_cell_length_c 13.411(2)
_cell_measurement_reflns_used 7061
_cell_measurement_temperature 296
_cell_measurement_theta_max 27.86
_cell_measurement_theta_min 2.72
_cell_volume 525.25(14)
_computing_cell_refinement X-AREA
_computing_data_collection 'X-AREA (Stoe & Cie, 2002)'
_computing_data_reduction 'X-RED32 (Stoe & Cie, 2002)'
_computing_molecular_graphics 'ORTEP-3 for Windows (Farrugia, 1997)'
_computing_publication_material 'WinGX (Farrugia, 1999)'
_computing_structure_refinement 'SHELXL97 (Sheldrick, 1997)'
_computing_structure_solution 'SHELXS97 (Sheldrick, 1997)'
_diffrn_ambient_temperature 296
_diffrn_detector_area_resol_mean 6.67
_diffrn_measured_fraction_theta_full 0.993
_diffrn_measured_fraction_theta_max 0.993
_diffrn_measurement_device '2-circle goniometer'
_diffrn_measurement_device_type 'Stoe IPDS-II'
_diffrn_measurement_method \w
_diffrn_radiation_monochromator 'plane graphite'
_diffrn_radiation_type 'Mo K\a'
_diffrn_radiation_wavelength 0.71073
_diffrn_reflns_av_R_equivalents 0.0492
_diffrn_reflns_av_sigmaI/netI 0.0441
_diffrn_reflns_limit_h_max 6
_diffrn_reflns_limit_h_min -6
_diffrn_reflns_limit_k_max 11
_diffrn_reflns_limit_k_min -11
_diffrn_reflns_limit_l_max 17
_diffrn_reflns_limit_l_min -17
_diffrn_reflns_number 8616
_diffrn_reflns_reduction_process ' ?'
_diffrn_reflns_theta_full 27.68
_diffrn_reflns_theta_max 27.68
_diffrn_reflns_theta_min 2.48
_exptl_absorpt_coefficient_mu 0.106
_exptl_absorpt_correction_T_max 0.995
_exptl_absorpt_correction_T_min 0.920
_exptl_absorpt_correction_type integration
_exptl_absorpt_process_details '(X-RED32; Stoe & Cie, 2002)'
_exptl_crystal_colour colorless
_exptl_crystal_density_diffrn 1.399
_exptl_crystal_density_method 'Not Measured'
_exptl_crystal_description plate
_exptl_crystal_F_000 232
_exptl_crystal_size_max 0.80
_exptl_crystal_size_mid 0.37
_exptl_crystal_size_min 0.05
_refine_diff_density_max 0.141
_refine_diff_density_min -0.200
_refine_ls_extinction_method none
_refine_ls_goodness_of_fit_ref 0.978
_refine_ls_hydrogen_treatment constr
_refine_ls_matrix_type full
_refine_ls_number_parameters 178
_refine_ls_number_reflns 2443
_refine_ls_number_restraints 0
_refine_ls_restrained_S_all 0.978
_refine_ls_R_factor_all 0.1032
_refine_ls_R_factor_gt 0.0487
_refine_ls_shift/su_max 0.000
_refine_ls_shift/su_mean 0.000
_refine_ls_structure_factor_coef Fsqd
_refine_ls_weighting_details 'calc w = 1/[\s^2^(Fo^2^)+(0.0607P)^2^] where P = (Fo^2^+2Fc^2^)/3'
_refine_ls_weighting_scheme calc
_refine_ls_wR_factor_gt 0.1048
_refine_ls_wR_factor_ref 0.1236
_reflns_number_gt 1327
_reflns_number_total 2443
_reflns_threshold_expression I>2\s(I)
_cod_data_source_file hk6034.cif
_cod_data_source_block I
_cod_database_code 2206720

loop_
_symmetry_equiv_pos_site_id
_symmetry_equiv_pos_as_xyz
1 x,y,z
2 -x,-y,-z

loop_
_atom_site_aniso_label
_atom_site_aniso_U_11
_atom_site_aniso_U_22
_atom_site_aniso_U_33
_atom_site_aniso_U_12
_atom_site_aniso_U_13
_atom_site_aniso_U_23
O1 0.1401(18) 0.1222(16) 0.0743(12) 0.0128(14) 0.0427(13) -0.0058(11)
O2 0.1071(14) 0.1233(15) 0.0573(10) 0.0054(12) -0.0080(9) -0.0277(10)
O3 0.0989(12) 0.0620(9) 0.0612(9) 0.0128(8) -0.0189(8) -0.0024(6)
N1 0.0912(15) 0.0837(13) 0.0510(10) 0.0264(12) 0.0014(11) -0.0064(10)
N2 0.0889(14) 0.0504(9) 0.0557(10) 0.0103(9) -0.0057(9) -0.0131(7)
N3 0.0608(10) 0.0510(8) 0.0480(9) 0.0167(7) -0.0031(7) -0.0057(7)
C1 0.0707(14) 0.0606(11) 0.0466(11) 0.0226(10) 0.0009(10) -0.0029(9)
C2 0.0801(16) 0.0619(13) 0.0686(14) 0.0130(12) 0.0120(12) 0.0053(10)
C3 0.0793(15) 0.0483(11) 0.0729(14) 0.0045(10) -0.0008(12) -0.0031(10)
C4 0.0691(13) 0.0432(9) 0.0516(11) 0.0166(9) -0.0080(9) -0.0067(8)
C5 0.0549(11) 0.0488(10) 0.0470(10) 0.0200(8) -0.0038(8) -0.0032(8)
C6 0.0553(12) 0.0558(11) 0.0520(11) 0.0168(9) -0.0093(9) -0.0077(9)
C7 0.0826(16) 0.0538(11) 0.0495(11) 0.0214(11) -0.0033(10) -0.0087(9)
C8 0.0574(13) 0.0701(13) 0.0601(13) 0.0167(10) 0.0024(10) -0.0066(10)
C9 0.0616(13) 0.0582(12) 0.0568(12) 0.0032(10) -0.0045(10) -0.0047(9)
C10 0.109(2) 0.0633(15) 0.0839(18) 0.0089(14) -0.0182(16) 0.0173(13)

loop_
_atom_site_label
_atom_site_fract_x
_atom_site_fract_y
_atom_site_fract_z
_atom_site_U_iso_or_equiv
_atom_site_thermal_displace_type
_atom_site_occupancy
_atom_site_type_symbol
O1 0.6727(5) 0.7623(3) 0.40810(15) 0.1142(9) Uani 1.000 O
O2 0.2956(4) 0.5922(3) 0.42843(12) 0.1031(8) Uani 1.000 O
O3 0.2278(4) 0.47209(17) 0.89320(11) 0.0773(6) Uani 1.000 O
N1 0.4909(5) 0.7079(3) 0.46004(14) 0.0760(7) Uani 1.000 N
N2 0.5574(4) 0.9718(2) 0.86513(13) 0.0683(6) Uani 1.000 N
N3 0.1970(3) 0.75853(18) 0.80550(11) 0.0543(5) Uani 1.000 N
C1 0.5115(5) 0.7834(2) 0.56586(14) 0.0594(7) Uani 1.000 C
C2 0.7353(6) 0.9169(3) 0.60125(18) 0.0706(8) Uani 1.000 C
C3 0.7654(5) 0.9889(3) 0.70051(18) 0.0697(8) Uani 1.000 C
C4 0.5711(4) 0.9250(2) 0.76324(14) 0.0561(6) Uani 1.000 C
C5 0.3478(4) 0.7912(2) 0.72494(13) 0.0505(6) Uani 1.000 C
C6 0.3109(5) 0.7164(2) 0.62499(14) 0.0560(7) Uani 1.000 C
C7 0.3337(5) 0.8703(3) 0.88552(16) 0.0631(7) Uani 1.000 C
C8 -0.0468(5) 0.6251(3) 0.80638(19) 0.0638(8) Uani 1.000 C
C9 0.0397(5) 0.4632(2) 0.80549(16) 0.0620(7) Uani 1.000 C
C10 0.2970(8) 0.3200(3) 0.9038(2) 0.0878(10) Uani 1.000 C
H2 0.879(6) 0.960(3) 0.559(2) 0.0930 Uiso 1.000 H
H3 0.927(6) 1.086(3) 0.7256(19) 0.0930 Uiso 1.000 H
H6 0.165(6) 0.628(3) 0.600(2) 0.0930 Uiso 1.000 H
H7 0.268(6) 0.869(3) 0.952(2) 0.0930 Uiso 1.000 H
H8A -0.177(6) 0.619(3) 0.745(2) 0.0930 Uiso 1.000 H
H8B -0.130(6) 0.650(3) 0.870(2) 0.0930 Uiso 1.000 H
H9A -0.135(6) 0.374(3) 0.8049(19) 0.0930 Uiso 1.000 H
H9B 0.135(6) 0.431(3) 0.743(2) 0.0930 Uiso 1.000 H
H10A 0.370(7) 0.277(4) 0.839(3) 0.1160 Uiso 1.000 H
H10B 0.118(7) 0.235(4) 0.910(2) 0.1160 Uiso 1.000 H
H10C 0.423(7) 0.331(4) 0.958(3) 0.1160 Uiso 1.000 H

loop_
_atom_type_symbol
_atom_type_description
_atom_type_scat_dispersion_real
_atom_type_scat_dispersion_imag
_atom_type_scat_source
O O 0.0106 0.0060 'International Tables Vol C Tables 4.2.6.8 and 6.1.1.4'
N N 0.0061 0.0033 'International Tables Vol C Tables 4.2.6.8 and 6.1.1.4'
H H 0.0000 0.0000 'International Tables Vol C Tables 4.2.6.8 and 6.1.1.4'
C C 0.0033 0.0016 'International Tables Vol C Tables 4.2.6.8 and 6.1.1.4'

loop_
_geom_angle_atom_site_label_1
_geom_angle_atom_site_label_2
_geom_angle_atom_site_label_3
_geom_angle
_geom_angle_publ_flag
C9 O3 C10 111.92(17) yes
O1 N1 O2 122.9(2) yes
O1 N1 C1 118.5(2) yes
O2 N1 C1 118.6(2) yes
C4 N2 C7 104.01(17) yes
C5 N3 C7 105.68(16) yes
C5 N3 C8 127.05(16) yes
C7 N3 C8 127.16(18) yes
N1 C1 C2 118.2(2) yes
N1 C1 C6 117.88(18) yes
C2 C1 C6 123.94(19) no
C1 C2 C3 119.9(2) no
C2 C3 C4 118.3(2) no
N2 C4 C3 129.77(18) yes
N2 C4 C5 110.04(16) yes
C3 C4 C5 120.20(18) no
N3 C5 C4 105.54(15) yes
N3 C5 C6 131.64(17) yes
C4 C5 C6 122.82(17) no
C1 C6 C5 114.78(18) no
N2 C7 N3 114.74(19) yes
N3 C8 C9 112.40(19) yes
O3 C9 C8 108.13(17) yes
C1 C2 H2 122.7(16) no
C3 C2 H2 117.3(16) no
C2 C3 H3 119.6(15) no
C4 C3 H3 122.1(15) no
C1 C6 H6 122.4(17) no
C5 C6 H6 122.8(17) no
N2 C7 H7 124.7(16) no
N3 C7 H7 120.6(16) no
N3 C8 H8A 107.5(16) no
N3 C8 H8B 106.4(16) no
C9 C8 H8A 108.1(15) no
C9 C8 H8B 108.4(15) no
H8A C8 H8B 114(2) no
O3 C9 H9A 109.7(15) no
O3 C9 H9B 109.8(16) no
C8 C9 H9A 110.0(16) no
C8 C9 H9B 113.0(15) no
H9A C9 H9B 106(2) no
O3 C10 H10A 109(2) no
O3 C10 H10B 111(2) no
O3 C10 H10C 110(2) no
H10A C10 H10B 105(3) no
H10A C10 H10C 113(3) no
H10B C10 H10C 110(3) no

loop_
_geom_bond_atom_site_label_1
_geom_bond_atom_site_label_2
_geom_bond_distance
_geom_bond_publ_flag
O1 N1 1.218(3) yes
O2 N1 1.217(3) yes
O3 C9 1.405(3) yes
O3 C10 1.410(3) yes
N1 C1 1.467(3) yes
N2 C4 1.384(3) yes
N2 C7 1.308(3) yes
N3 C5 1.377(2) yes
N3 C7 1.361(3) yes
N3 C8 1.459(3) yes
C1 C2 1.398(3) no
C1 C6 1.380(3) no
C2 C3 1.375(3) no
C3 C4 1.385(3) no
C4 C5 1.405(3) no
C5 C6 1.388(3) no
C8 C9 1.505(3) no
C2 H2 0.97(3) no
C3 H3 1.01(3) no
C6 H6 0.92(3) no
C7 H7 0.97(3) no
C8 H8A 0.98(3) no
C8 H8B 0.99(3) no
C9 H9A 1.01(3) no
C9 H9B 1.02(3) no
C10 H10A 1.02(4) no
C10 H10B 1.02(3) no
C10 H10C 0.89(4) no

loop_
_geom_contact_atom_site_label_1
_geom_contact_atom_site_label_2
_geom_contact_distance
_geom_contact_site_symmetry_2
_geom_contact_publ_flag
O2 C9 3.335(3) 2_566 no
O3 C7 3.321(3) . no
O3 N3 2.847(2) . no
O1 H2 2.45(3) . no
O1 H9B 2.77(3) 2_666 no
O1 H2 2.82(3) 2_776 no
O2 H6 2.43(3) . no
O2 H9B 2.92(3) 2_566 no
O2 H6 2.56(3) 2_566 no
O2 H8A 2.69(3) 2_566 no
O3 H10C 2.66(4) 2_667 no
N2 N3 2.248(2) . no
N2 C10 3.413(4) 1_565 no
N2 C7 3.395(3) 2_677 no
N3 O3 2.847(2) . no
N3 C3 3.441(3) 1_455 no
N3 N2 2.248(2) . no
N2 H10A 2.94(3) 1_565 no
N2 H7 2.63(3) 2_677 no
C2 C6 3.522(4) 1_655 no
C3 N3 3.441(3) 1_655 no
C3 C5 3.536(3) 1_655 no
C4 C8 3.482(3) 1_655 no
C5 C3 3.536(3) 1_455 no
C6 C9 3.592(3) . no
C6 C2 3.522(4) 1_455 no
C7 C7 3.586(3) 2_677 no
C7 N2 3.395(3) 2_677 no
C7 O3 3.321(3) . no
C8 C4 3.482(3) 1_455 no
C9 O2 3.335(3) 2_566 no
C9 C6 3.592(3) . no
C10 N2 3.413(4) 1_545 no
C4 H8A 3.05(3) 1_655 no
C5 H9B 3.06(3) . no
C5 H8A 2.95(3) 1_655 no
C6 H8A 2.99(3) . no
C6 H9B 3.07(3) . no
C8 H6 3.03(3) . no
C10 H3 3.08(3) 1_445 no
H2 O1 2.45(3) . no
H2 O1 2.82(3) 2_776 no
H2 H2 2.14(4) 2_776 no
H3 C10 3.08(3) 1_665 no
H6 O2 2.43(3) . no
H6 C8 3.03(3) . no
H6 O2 2.56(3) 2_566 no
H7 H8B 2.45(4) . no
H7 N2 2.63(3) 2_677 no
H8A C4 3.05(3) 1_455 no
H8A C5 2.95(3) 1_455 no
H8A C6 2.99(3) . no
H8A O2 2.69(3) 2_566 no
H8B H7 2.45(4) . no
H9A H10A 2.46(4) 1_455 no
H9A H10B 2.35(4) . no
H9B C5 3.06(3) . no
H9B C6 3.07(3) . no
H9B H10A 2.32(4) . no
H9B O1 2.77(3) 2_666 no
H9B O2 2.92(3) 2_566 no
H10A N2 2.94(3) 1_545 no
H10A H9A 2.46(4) 1_655 no
H10A H9B 2.32(4) . no
H10B H9A 2.35(4) . no
H10C O3 2.66(4) 2_667 no

loop_
_geom_torsion_atom_site_label_1
_geom_torsion_atom_site_label_2
_geom_torsion_atom_site_label_3
_geom_torsion_atom_site_label_4
_geom_torsion
_geom_torsion_publ_flag
C10 O3 C9 C8 173.9(2) no
O1 N1 C1 C6 -177.4(2) no
O2 N1 C1 C2 -179.6(2) no
O1 N1 C1 C2 1.5(3) no
O2 N1 C1 C6 1.5(3) no
C7 N2 C4 C3 -179.8(2) no
C4 N2 C7 N3 0.3(3) no
C7 N2 C4 C5 -0.5(2) no
C7 N3 C5 C6 179.1(2) no
C7 N3 C8 C9 -101.9(2) no
C5 N3 C7 N2 -0.1(3) no
C8 N3 C5 C6 2.7(3) no
C7 N3 C5 C4 -0.2(2) no
C8 N3 C5 C4 -176.54(18) no
C8 N3 C7 N2 176.3(2) no
C5 N3 C8 C9 73.6(3) no
C2 C1 C6 C5 -0.5(3) no
N1 C1 C2 C3 -178.7(2) no
N1 C1 C6 C5 178.36(19) no
C6 C1 C2 C3 0.2(4) no
C1 C2 C3 C4 0.5(4) no
C2 C3 C4 C5 -0.8(3) no
C2 C3 C4 N2 178.5(2) no
C3 C4 C5 C6 0.5(3) no
C3 C4 C5 N3 179.86(18) no
N2 C4 C5 C6 -178.92(18) no
N2 C4 C5 N3 0.4(2) no
N3 C5 C6 C1 -179.01(19) no
C4 C5 C6 C1 0.2(3) no
N3 C8 C9 O3 61.2(2) no

loop_
_cod_related_entry_id
_cod_related_entry_database
_cod_related_entry_code
1 ChemSpider 21128956
